data_4104386
loop_
_publ_author_name
'Hong-Young Chang'
'Sang-Hwan Kim'
'Kang Min Ok'
'P. Shiv Halasyamani'

_publ_contact_author_address
;
Department of Chemistry
University of Houston
Houston, Texas
77204-5003
USA
;
_publ_contact_author_email psh@uh.edu
_publ_contact_author_fax 1-713-743-0796
_publ_contact_author_name 'P. Shiv Halasyamani'
_publ_contact_author_phone 1-713-743-3278
_publ_section_title
;
 Polar or Nonpolar? A+ Cation Polarity Control in A2Ti(IO3)6 (A = Li, Na,
 K, Rb, Cs, Tl)
;
_journal_name_full 'Journal of the American Chemical Society'
_journal_page_first 6865
_journal_page_last 6873
_journal_paper_doi 10.1021/ja9015099
_journal_volume 131
_journal_year 2009
_chemical_formula_sum 'I6 K2 O18 Ti'
_chemical_formula_weight 1175.5
_chemical_name_systematic
;
 ?
;
_space_group_IT_number 148
_symmetry_cell_setting trigonal
_symmetry_space_group_name_Hall '-R 3'
_symmetry_space_group_name_H-M 'R -3 :H'
_atom_sites_solution_primary direct
_atom_sites_solution_secondary difmap
_cell_angle_alpha 90
_cell_angle_beta 90
_cell_angle_gamma 120
_cell_formula_units_Z 3
_cell_length_a 11.2703(6)
_cell_length_b 11.2703(6)
_cell_length_c 11.3514(11)
_cell_measurement_temperature 296(2)
_cell_volume 1248.68(15)
_computing_structure_refinement 'SHELXL-97 (Sheldrick, 1997)'
_diffrn_ambient_temperature 296(2)
_diffrn_measured_fraction_theta_full 0.906
_diffrn_measured_fraction_theta_max 0.906
_diffrn_radiation_monochromator graphite
_diffrn_radiation_type MoK\a
_diffrn_radiation_wavelength 0.71073
_diffrn_reflns_av_R_equivalents 0.0163
_diffrn_reflns_av_unetI/netI 0.0249
_diffrn_reflns_limit_h_max 14
_diffrn_reflns_limit_h_min -14
_diffrn_reflns_limit_k_max 6
_diffrn_reflns_limit_k_min -13
_diffrn_reflns_limit_l_max 14
_diffrn_reflns_limit_l_min -14
_diffrn_reflns_number 1456
_diffrn_reflns_theta_full 28.7
_diffrn_reflns_theta_max 28.7
_diffrn_reflns_theta_min 2.75
_exptl_absorpt_coefficient_mu 12.235
_exptl_absorpt_correction_T_max 0.8874
_exptl_absorpt_correction_T_min 0.7875
_exptl_absorpt_correction_type psi-scan
_exptl_crystal_density_diffrn 4.69
_exptl_crystal_density_method 'not measured'
_exptl_crystal_F_000 1566
_exptl_crystal_size_max 0.01
_exptl_crystal_size_mid 0.01
_exptl_crystal_size_min 0.01
_refine_diff_density_max 0.827
_refine_diff_density_min -1.785
_refine_diff_density_rms 0.199
_refine_ls_extinction_coef 0.00027(5)
_refine_ls_extinction_expression Fc^*^=kFc[1+0.001xFc^2^\l^3^/sin(2\q)]^-1/4^
_refine_ls_extinction_method SHELXL
_refine_ls_goodness_of_fit_ref 1.152
_refine_ls_matrix_type full
_refine_ls_number_parameters 43
_refine_ls_number_reflns 656
_refine_ls_number_restraints 0
_refine_ls_restrained_S_all 1.152
_refine_ls_R_factor_all 0.0281
_refine_ls_R_factor_gt 0.0223
_refine_ls_shift/su_max 0.001
_refine_ls_shift/su_mean 0
_refine_ls_structure_factor_coef Fsqd
_refine_ls_weighting_details 'calc w=1/[\s^2^(Fo^2^)+(0.0199P)^2^+14.8573P] where P=(Fo^2^+2Fc^2^)/3'
_refine_ls_weighting_scheme calc
_refine_ls_wR_factor_gt 0.0517
_refine_ls_wR_factor_ref 0.0529
_reflns_number_gt 579
_reflns_number_total 656
_reflns_threshold_expression >2sigma(I)
_cod_data_source_file ja9015099_si_002_2.cif
_cod_data_source_block K2Ti(IO3)6_R-3
_cod_original_sg_symbol_H-M 'R -3'
_cod_database_code 4104386

loop_
_symmetry_equiv_pos_as_xyz
'x, y, z'
'-y, x-y, z'
'-x+y, -x, z'
'x+2/3, y+1/3, z+1/3'
'-y+2/3, x-y+1/3, z+1/3'
'-x+y+2/3, -x+1/3, z+1/3'
'x+1/3, y+2/3, z+2/3'
'-y+1/3, x-y+2/3, z+2/3'
'-x+y+1/3, -x+2/3, z+2/3'
'-x, -y, -z'
'y, -x+y, -z'
'x-y, x, -z'
'-x+2/3, -y+1/3, -z+1/3'
'y+2/3, -x+y+1/3, -z+1/3'
'x-y+2/3, x+1/3, -z+1/3'
'-x+1/3, -y+2/3, -z+2/3'
'y+1/3, -x+y+2/3, -z+2/3'
'x-y+1/3, x+2/3, -z+2/3'

loop_
_atom_site_label
_atom_site_type_symbol
_atom_site_fract_x
_atom_site_fract_y
_atom_site_fract_z
_atom_site_U_iso_or_equiv
_atom_site_adp_type
_atom_site_occupancy
_atom_site_symmetry_multiplicity
_atom_site_calc_flag
_atom_site_refinement_flags
K1 K 0.3333 0.6667 -0.1697(3) 0.0491(8) Uani 1 3 d S
Ti1 Ti 0.3333 0.6667 0.1667 0.0132(5) Uani 1 6 d S
I1 I 0.65114(4) 0.72148(4) 0.05800(3) 0.01184(14) Uani 1 1 d .
O1 O 0.4918(4) 0.7335(5) 0.0636(3) 0.0198(9) Uani 1 1 d .
O2 O 0.7207(5) 0.8149(5) 0.1937(3) 0.0231(10) Uani 1 1 d .
O3 O 0.7331(4) 0.8552(4) -0.0493(3) 0.0187(9) Uani 1 1 d .

loop_
_atom_site_aniso_label
_atom_site_aniso_U_11
_atom_site_aniso_U_22
_atom_site_aniso_U_33
_atom_site_aniso_U_23
_atom_site_aniso_U_13
_atom_site_aniso_U_12
K1 0.0426(12) 0.0426(12) 0.0620(19) 0 0 0.0213(6)
Ti1 0.0128(8) 0.0128(8) 0.0140(10) 0 0 0.0064(4)
I1 0.0130(2) 0.0112(2) 0.01100(18) 0.00026(12) 0.00047(12) 0.00578(17)
O1 0.016(2) 0.026(3) 0.0197(18) 0.0050(17) 0.0051(17) 0.012(2)
O2 0.030(3) 0.029(3) 0.0133(17) -0.0089(17) -0.0066(17) 0.018(2)
O3 0.017(2) 0.016(2) 0.0218(19) 0.0082(16) 0.0052(16) 0.007(2)

loop_
_atom_type_symbol
_atom_type_description
_atom_type_scat_dispersion_real
_atom_type_scat_dispersion_imag
_atom_type_scat_source
O O 0.0106 0.006 'International Tables Vol C Tables 4.2.6.8 and 6.1.1.4'
K K 0.2009 0.2494 'International Tables Vol C Tables 4.2.6.8 and 6.1.1.4'
Ti Ti 0.2776 0.4457 'International Tables Vol C Tables 4.2.6.8 and 6.1.1.4'
I I -0.4742 1.8119 'International Tables Vol C Tables 4.2.6.8 and 6.1.1.4'

loop_
_geom_angle_atom_site_label_1
_geom_angle_atom_site_label_2
_geom_angle_atom_site_label_3
_geom_angle
_geom_angle_site_symmetry_1
_geom_angle_site_symmetry_3
O2 K1 O2 118.54(4) 9_564 7_444
O2 K1 O2 118.53(4) 9_564 8_654
O2 K1 O2 118.53(4) 7_444 8_654
O2 K1 O3 60.61(12) 9_564 17_454
O2 K1 O3 73.70(13) 7_444 17_454
O2 K1 O3 159.17(17) 8_654 17_454
O2 K1 O3 73.69(13) 9_564 16_664
O2 K1 O3 159.17(17) 7_444 16_664
O2 K1 O3 60.61(12) 8_654 16_664
O3 K1 O3 101.67(12) 17_454 16_664
O2 K1 O3 159.17(17) 9_564 18_544
O2 K1 O3 60.61(12) 7_444 18_544
O2 K1 O3 73.69(13) 8_654 18_544
O3 K1 O3 101.67(12) 17_454 18_544
O3 K1 O3 101.67(12) 16_664 18_544
O2 K1 O1 62.29(12) 9_564 2_665
O2 K1 O1 76.80(13) 7_444 2_665
O2 K1 O1 112.19(15) 8_654 2_665
O3 K1 O1 86.33(11) 17_454 2_665
O3 K1 O1 123.67(13) 16_664 2_665
O3 K1 O1 131.51(13) 18_544 2_665
O2 K1 O1 76.79(13) 9_564 .
O2 K1 O1 112.19(15) 7_444 .
O2 K1 O1 62.29(12) 8_654 .
O3 K1 O1 131.51(13) 17_454 .
O3 K1 O1 86.33(11) 16_664 .
O3 K1 O1 123.67(13) 18_544 .
O1 K1 O1 51.95(14) 2_665 .
O2 K1 O1 112.19(15) 9_564 3_565
O2 K1 O1 62.29(12) 7_444 3_565
O2 K1 O1 76.79(13) 8_654 3_565
O3 K1 O1 123.67(13) 17_454 3_565
O3 K1 O1 131.51(13) 16_664 3_565
O3 K1 O1 86.33(11) 18_544 3_565
O1 K1 O1 51.95(14) 2_665 3_565
O1 K1 O1 51.95(14) . 3_565
O2 K1 K1 97.01(10) 9_564 13_564
O2 K1 K1 97.01(10) 7_444 13_564
O2 K1 K1 97.01(10) 8_654 13_564
O3 K1 K1 63.54(10) 17_454 13_564
O3 K1 K1 63.54(10) 16_664 13_564
O3 K1 K1 63.54(10) 18_544 13_564
O1 K1 K1 149.62(8) 2_665 13_564
O1 K1 K1 149.62(8) . 13_564
O1 K1 K1 149.62(8) 3_565 13_564
O2 K1 I1 26.73(8) 9_564 9_564
O2 K1 I1 112.69(10) 7_444 9_564
O2 K1 I1 128.54(9) 8_654 9_564
O3 K1 I1 41.07(9) 17_454 9_564
O3 K1 I1 69.93(9) 16_664 9_564
O3 K1 I1 132.45(13) 18_544 9_564
O1 K1 I1 83.31(8) 2_665 9_564
O1 K1 I1 102.93(9) . 9_564
O1 K1 I1 135.26(11) 3_565 9_564
K1 K1 I1 71.58(5) 13_564 9_564
O2 K1 I1 128.54(9) 9_564 7_444
O2 K1 I1 26.73(8) 7_444 7_444
O2 K1 I1 112.69(10) 8_654 7_444
O3 K1 I1 69.93(9) 17_454 7_444
O3 K1 I1 132.45(13) 16_664 7_444
O3 K1 I1 41.07(9) 18_544 7_444
O1 K1 I1 102.93(9) 2_665 7_444
O1 K1 I1 135.26(11) . 7_444
O1 K1 I1 83.31(8) 3_565 7_444
K1 K1 I1 71.58(5) 13_564 7_444
I1 K1 I1 110.51(5) 9_564 7_444
O1 Ti1 O1 179.9980(10) 14_455 2_665
O1 Ti1 O1 92.47(17) 14_455 3_565
O1 Ti1 O1 87.53(17) 2_665 3_565
O1 Ti1 O1 92.47(17) 14_455 .
O1 Ti1 O1 87.53(17) 2_665 .
O1 Ti1 O1 87.53(17) 3_565 .
O1 Ti1 O1 87.53(17) 14_455 15
O1 Ti1 O1 92.47(17) 2_665 15
O1 Ti1 O1 179.9990(10) 3_565 15
O1 Ti1 O1 92.47(17) . 15
O1 Ti1 O1 87.53(17) 14_455 13_565
O1 Ti1 O1 92.47(17) 2_665 13_565
O1 Ti1 O1 92.47(17) 3_565 13_565
O1 Ti1 O1 179.9990(10) . 13_565
O1 Ti1 O1 87.53(17) 15 13_565
O1 Ti1 K1 126.99(12) 14_455 .
O1 Ti1 K1 53.01(12) 2_665 .
O1 Ti1 K1 53.01(12) 3_565 .
O1 Ti1 K1 53.01(12) . .
O1 Ti1 K1 126.99(12) 15 .
O1 Ti1 K1 126.99(12) 13_565 .
O1 Ti1 K1 53.01(12) 14_455 13_565
O1 Ti1 K1 126.99(12) 2_665 13_565
O1 Ti1 K1 126.99(12) 3_565 13_565
O1 Ti1 K1 126.99(12) . 13_565
O1 Ti1 K1 53.01(12) 15 13_565
O1 Ti1 K1 53.01(12) 13_565 13_565
K1 Ti1 K1 180 . 13_565
O3 I1 O2 101.4(2) . .
O3 I1 O1 94.12(18) . .
O2 I1 O1 94.66(19) . .
O3 I1 K1 68.55(15) . 4
O2 I1 K1 44.04(15) . 4
O1 I1 K1 124.39(14) . 4
I1 O1 Ti1 136.2(2) . .
I1 O1 K1 114.51(16) . .
Ti1 O1 K1 96.61(16) . .
I1 O2 K1 109.23(19) . 4
I1 O3 K1 136.6(2) . 16_664

loop_
_geom_bond_atom_site_label_1
_geom_bond_atom_site_label_2
_geom_bond_distance
_geom_bond_site_symmetry_2
K1 O2 2.795(5) 9_564
K1 O2 2.795(5) 7_444
K1 O2 2.795(5) 8_654
K1 O3 2.913(4) 17_454
K1 O3 2.914(4) 16_664
K1 O3 2.914(4) 18_544
K1 O1 3.070(5) 2_665
K1 O1 3.070(5) .
K1 O1 3.070(5) 3_565
K1 K1 3.715(7) 13_564
K1 I1 3.7957(12) 9_564
K1 I1 3.7958(12) 7_444
Ti1 O1 1.944(4) 14_455
Ti1 O1 1.944(4) 2_665
Ti1 O1 1.944(4) 3_565
Ti1 O1 1.944(4) .
Ti1 O1 1.944(4) 15
Ti1 O1 1.944(4) 13_565
Ti1 K1 3.818(4) 13_565
I1 O3 1.793(4) .
I1 O2 1.808(4) .
I1 O1 1.869(4) .
I1 K1 3.7958(12) 4
O2 K1 2.795(5) 4
O3 K1 2.914(4) 16_664
